data_1574437
loop_
_publ_author_name
'Metherall, Jessica P.'
'Corner, Philip A.'
'McCabe, James F.'
'Probert, Michael R.'
'Hall, Michael J.'

_publ_section_title
;
 High-throughput encapsulated nanodroplet screening for accelerated
 co-crystal discovery
;
_journal_issue 22
_journal_name_full 'Chemical Science'
_journal_page_first 9843
_journal_page_last 9853
_journal_paper_doi 10.1039/D4SC07556K
_journal_volume 16
_journal_year 2025
_chemical_formula_moiety '3(C3 H3 O), C8 H10 N4 O2'
_chemical_formula_sum 'C17 H19 N4 O5'
_chemical_formula_weight 359.36
_chemical_name_systematic caffeine_quinol
_space_group_crystal_system triclinic
_space_group_IT_number 2
_space_group_name_Hall '-P 1'
_space_group_name_H-M_alt 'P -1'
_atom_sites_solution_hydrogens mixed
_atom_sites_solution_primary dual
_audit_block_doi 10.5517/ccdc.csd.cc2kmbvd
_audit_creation_date 2024-07-16
_audit_creation_method
;
Olex2 1.5
(compiled 2024.02.16 svn.r378c4104 for OlexSys, GUI svn.r6928)
;
_audit_update_record
;
2024-07-18 deposited with the CCDC.	2025-04-22 downloaded from the CCDC.
;
_cell_angle_alpha 109.346(5)
_cell_angle_beta 104.319(6)
_cell_angle_gamma 92.860(5)
_cell_formula_units_Z 2
_cell_length_a 8.2386(6)
_cell_length_b 9.1933(6)
_cell_length_c 12.2557(7)
_cell_measurement_reflns_used 4946
_cell_measurement_temperature 150.15
_cell_measurement_theta_max 73.3250
_cell_measurement_theta_min 3.9670
_cell_volume 839.76(10)
_computing_cell_refinement 'CrysAlisPro 1.171.42.73a (Rigaku OD, 2022)'
_computing_data_collection 'CrysAlisPro 1.171.42.73a (Rigaku OD, 2022)'
_computing_data_reduction 'CrysAlisPro 1.171.42.73a (Rigaku OD, 2022)'
_computing_molecular_graphics 'Olex2 1.5 (Dolomanov et al., 2009)'
_computing_publication_material 'Olex2 1.5 (Dolomanov et al., 2009)'
_computing_structure_refinement 'SHELXL 2018/3 (Sheldrick, 2015)'
_computing_structure_solution 'SHELXT 2018/2 (Sheldrick, 2018)'
_diffrn_ambient_temperature 150.15
_diffrn_detector 'Hybrid Pixel Array Detector'
_diffrn_detector_area_resol_mean 10.0000
_diffrn_detector_type 'HyPix-Arc 100'
_diffrn_measured_fraction_theta_full 0.990
_diffrn_measured_fraction_theta_max 0.897
_diffrn_measurement_details
;
List of Runs (angles in degrees, time in seconds):

  # Type    Start    End  Width  t~exp~   \w     \q     \k     \f   Frames
#--------------------------------------------------------------------------
  1  \w    -17.00  59.00   0.50    1.52    --   48.51-101.00-168.00  152
  2  \w    -56.00  17.00   0.50    1.52    --  -49.38 101.00 -64.00  146
  3  \w   -148.00-123.00   0.50    1.52    --  -92.01-101.00-168.00   50
  4  \w    -64.00 -39.00   0.50    1.52    --  -92.01 101.00 -64.00   50
  5  \w     59.00  85.00   0.50    1.52    --   96.11-101.00-168.00   52
  6  \w    112.00 145.00   0.50    1.52    --   96.11 101.00 -64.00   66
  7  \w    100.00 143.00   0.50    1.52    --  108.00 101.00 -64.00   86
  8  \w     38.00 100.00   0.50    1.52    --  108.00-101.00-168.00  124
  9  \w    -18.00  27.00   0.50    1.52    --   48.51 -19.00-180.00   90
 10  \w     78.00 120.00   0.50    1.52    --   48.51 125.00-120.00   84
 11  \w    -30.00  27.00   0.50    1.52    --   48.51 -19.00-120.00  114
 12  \w   -119.00 -73.00   0.50    1.52    --  -49.38-125.00 -90.00   92
 13  \w   -103.00 -76.00   0.50    1.52    --  -49.38-125.00 -60.00   54
 14  \w   -155.00 -83.00   0.50    1.52    --  -92.01 -95.00 -30.00  144
 15  \w    -87.00 -39.00   0.50    1.52    --  -92.01 125.00 -30.00   96
 16  \w    -51.00 -16.00   0.50    1.52    --  -92.01  45.00-120.00   70
 17  \w   -152.00 -71.00   0.50    1.52    --  -92.01 -30.00  30.00  162
 18  \w   -159.00 -85.00   0.50    1.52    --  -92.01 -95.00-150.00  148
 19  \w    -50.00 -14.00   0.50    1.52    --  -92.01  45.00 150.00   72
 20  \w   -167.00-115.00   0.50    1.52    --  -92.01 -45.00  90.00  104
 21  \w     18.00  48.00   0.50    1.52    --   96.11 -45.00 -30.00   60
 22  \w    114.00 168.00   0.50    1.52    --   96.11 125.00  30.00  108
 23  \w    -55.00 -29.00   0.50    1.52    --  -99.00 103.00  20.38   52
 24  \w   -107.00 -76.00   0.50    1.52    --  -99.00 103.00  20.38   62
 25  \w   -107.00 -33.00   0.50    1.52    --  -99.00 109.00 101.67  148
 26  \w     34.00 106.00   0.50    1.52    --  102.05-105.00 -45.89  144
 27  \w     42.00  70.00   0.50    1.52    --  108.00 -61.00-150.00   56
 28  \w     44.00  69.00   0.50    1.52    --  108.00 -61.00 -60.00   50
 29  \w     45.00 103.00   0.50    1.52    --  108.00 -77.00  30.00  116
;
_diffrn_measurement_device 'four-circle diffractometer'
_diffrn_measurement_device_type 'XtaLAB Synergy, Dualflex, HyPix-Arc 100'
_diffrn_measurement_method '\w scans'
_diffrn_radiation_monochromator mirror
_diffrn_radiation_probe x-ray
_diffrn_radiation_type CuK\a
_diffrn_radiation_wavelength 1.54184
_diffrn_reflns_av_R_equivalents 0.0240
_diffrn_reflns_av_unetI/netI 0.0299
_diffrn_reflns_Laue_measured_fraction_full 0.990
_diffrn_reflns_Laue_measured_fraction_max 0.897
_diffrn_reflns_limit_h_max 7
_diffrn_reflns_limit_h_min -10
_diffrn_reflns_limit_k_max 11
_diffrn_reflns_limit_k_min -11
_diffrn_reflns_limit_l_max 14
_diffrn_reflns_limit_l_min -15
_diffrn_reflns_number 7978
_diffrn_reflns_point_group_measured_fraction_full 0.990
_diffrn_reflns_point_group_measured_fraction_max 0.897
_diffrn_reflns_theta_full 67.684
_diffrn_reflns_theta_max 79.153
_diffrn_reflns_theta_min 3.982
_diffrn_source 'micro-focus sealed X-ray tube'
_diffrn_source_target Cu
_diffrn_source_type 'PhotonJet (Cu) X-ray Source'
_exptl_absorpt_coefficient_mu 0.894
_exptl_absorpt_correction_T_max 1.00000
_exptl_absorpt_correction_T_min 0.60527
_exptl_absorpt_correction_type multi-scan
_exptl_absorpt_process_details 'CrysAlisPro 1.171.42.63a (Rigaku Oxford Diffraction, 2022)'
_exptl_crystal_colour 'clear light colourless'
_exptl_crystal_colour_lustre clear
_exptl_crystal_colour_modifier light
_exptl_crystal_colour_primary colourless
_exptl_crystal_density_diffrn 1.421
_exptl_crystal_description plate
_exptl_crystal_F_000 378
_exptl_crystal_preparation
;
Crystallised from a saturated solution of caffeine and 
quinol (1:2) in 1,4-dioxane.
;
_exptl_crystal_recrystallization_method
;
High-throughput screening via the ENaCt protocol using SPT Labtech mosquito.
;
_exptl_crystal_size_max 0.33
_exptl_crystal_size_mid 0.22
_exptl_crystal_size_min 0.069
_refine_diff_density_max 0.190
_refine_diff_density_min -0.331
_refine_diff_density_rms 0.063
_refine_ls_extinction_method none
_refine_ls_goodness_of_fit_ref 1.060
_refine_ls_hydrogen_treatment mixed
_refine_ls_matrix_type full
_refine_ls_number_parameters 322
_refine_ls_number_reflns 3272
_refine_ls_number_restraints 336
_refine_ls_restrained_S_all 1.012
_refine_ls_R_factor_all 0.0678
_refine_ls_R_factor_gt 0.0550
_refine_ls_shift/su_max 0.000
_refine_ls_shift/su_mean 0.000
_refine_ls_structure_factor_coef Fsqd
_refine_ls_weighting_details 'w=1/[\s^2^(Fo^2^)+(0.0870P)^2^+0.4740P] where P=(Fo^2^+2Fc^2^)/3'
_refine_ls_weighting_scheme calc
_refine_ls_wR_factor_gt 0.1525
_refine_ls_wR_factor_ref 0.1658
_reflns_Friedel_coverage 0.000
_reflns_number_gt 2610
_reflns_number_total 3272
_reflns_threshold_expression 'I > 2\s(I)'
_cod_data_source_file d4sc07556k2.cif
_cod_data_source_block caffeine_quinol
_cod_depositor_comments 'Adding full bibliography for 1574434--1574463.cif.'
_cod_original_cell_volume 839.75(10)
_cod_database_code 1574437
_shelx_shelxl_version_number 2018/3
_shelx_space_group_comment
;
The symmetry employed for this shelxl refinement is uniquely defined
by the following loop, which should always be used as a source of
symmetry information in preference to the above space-group names.
They are only intended as comments.
;
_shelx_estimated_absorpt_t_max 0.941
_shelx_estimated_absorpt_t_min 0.689
_olex2_refinement_description
;
1. Fixed Uiso
 At 1.2 times of:
  All C(H) groups, All O(H) groups
 At 1.5 times of:
  All C(H,H,H) groups
2. Restrained distances
 H1B-O1B
 0.82 with sigma of 0.02
3. Uiso/Uaniso restraints and constraints
Uanis(C2C) = Uanis(C3D)
Uanis(C5C) = Uanis(C6D)
Uanis(C6C) = Uanis(C2D)
Uanis(O1) = Uanis(O1C)
Uanis(C3C) = Uanis(C5D)
Uanis(C1C) = Uanis(C1D)
Uanis(C8C) = Uanis(C7D)
Uanis(N4C) = Uanis(N4D)
Uanis(N1D) = Uanis(N1C)
4. Rigid body (RIGU) restrains
 All non-hydrogen atoms
 with sigma for 1-2 distances of 0.004 and sigma for 1-3 distances of 0.004
5. Same fragment restrains
{N4D, C1D, N1D, C3D, N2D, C2D, O1C, C6D, O1D, C5D, N3D, C4D, C8D, C7D} sigma
for 1-2: 0.02, 1-3: 0.02
as in
{N1C, C1C, N4C, C5C, N3C, C8C, O1, C2C, O2C, C3C, N2C, C4C, C7C, C6C}
6. Others
 Fixed Sof: N4D(0.78561) C1D(0.78561) N1D(0.78561) C3D(0.78561) N2D(0.78561)
 C2D(0.78561) H2DA(0.78561) H2DB(0.78561) H2DC(0.78561) O1C(0.78561)
 C6D(0.78561) O1D(0.78561) C5D(0.78561) N3D(0.78561) C4D(0.78561) H4D(0.78561)
 C8D(0.78561) H8DA(0.78561) H8DB(0.78561) H8DC(0.78561) C7D(0.78561)
 H7DA(0.78561) H7DB(0.78561) H7DC(0.78561) N1C(0.21439) C1C(0.21439)
 N4C(0.21439) C5C(0.21439) N3C(0.21439) C8C(0.21439) H8CA(0.21439)
 H8CB(0.21439) H8CC(0.21439) O1(0.21439) C2C(0.21439) O2C(0.21439) C3C(0.21439)
 N2C(0.21439) C4C(0.21439) H4C(0.21439) C7C(0.21439) H7CA(0.21439)
 H7CB(0.21439) H7CC(0.21439) C6C(0.21439) H6CA(0.21439) H6CB(0.21439)
 H6CC(0.21439)
7.a Aromatic/amide H refined with riding coordinates:
 C4D(H4D), C4C(H4C), C1A(H1AA), C2A(H2A), C2B(H2BA), C3B(H3B), C5B(H5B),
 C6B(H6B)
7.b Idealised Me refined as rotating group:
 C2D(H2DA,H2DB,H2DC), C8D(H8DA,H8DB,H8DC), C7D(H7DA,H7DB,H7DC), C8C(H8CA,H8CB,
 H8CC), C7C(H7CA,H7CB,H7CC), C6C(H6CA,H6CB,H6CC)
;
_olex2_exptl_crystal_mounting_method
;
Crystal mounted using inert oil from the encapsulation crystallisation technique onto a MiTeGen Kapton micromount.
;
_olex2_submission_original_sample_id caffeine_quinol
_olex2_submission_special_instructions 'No special instructions were received'
_oxdiff_exptl_absorpt_empirical_details
;
Empirical correction (ABSPACK) includes:
- Absorption correction using spherical harmonics
- Frame scaling
;

loop_
_space_group_symop_operation_xyz
'x, y, z'
'-x, -y, -z'

loop_
_atom_site_label
_atom_site_type_symbol
_atom_site_fract_x
_atom_site_fract_y
_atom_site_fract_z
_atom_site_U_iso_or_equiv
_atom_site_adp_type
_atom_site_occupancy
_atom_site_site_symmetry_order
_atom_site_calc_flag
_atom_site_refinement_flags_posn
_atom_site_refinement_flags_adp
_atom_site_refinement_flags_occupancy
_atom_site_disorder_assembly
_atom_site_disorder_group
O1A O 0.8092(2) 0.7202(2) -0.04421(17) 0.0470(4) Uani 1 1 d . . . . .
H1A H 0.700(4) 0.732(3) -0.045(3) 0.056 Uiso 1 1 d . U . . .
O1B O 0.4865(2) 0.7446(2) -0.01787(15) 0.0436(4) Uani 1 1 d D . . . .
H1B H 0.404(3) 0.675(3) -0.071(2) 0.052 Uiso 1 1 d D U . . .
N4D N 0.1205(6) 0.3509(7) 0.4356(3) 0.0329(8) Uani 0.7856 1 d D . P A 1
C1D C 0.2409(17) 0.4833(14) 0.4963(5) 0.0337(13) Uani 0.7856 1 d D . P A 1
N1D N 0.2758(17) 0.5473(10) 0.6195(5) 0.0328(12) Uani 0.7856 1 d D . P A 1
C3D C 0.1957(6) 0.4758(5) 0.6784(3) 0.0315(7) Uani 0.7856 1 d D . P A 1
N2D N 0.2204(5) 0.5207(4) 0.7996(3) 0.0341(7) Uani 0.7856 1 d D . P A 1
C2D C 0.3928(13) 0.6932(12) 0.6826(8) 0.0408(11) Uani 0.7856 1 d D . P A 1
H2DA H 0.509557 0.671093 0.691928 0.061 Uiso 0.7856 1 calc R U P A 1
H2DB H 0.376159 0.744180 0.762270 0.061 Uiso 0.7856 1 calc R U P A 1
H2DC H 0.371012 0.762106 0.635998 0.061 Uiso 0.7856 1 calc R U P A 1
O1C O 0.314(3) 0.538(2) 0.4394(11) 0.0429(12) Uani 0.7856 1 d D . P A 1
C6D C 0.0369(6) 0.2699(5) 0.4901(3) 0.0338(7) Uani 0.7856 1 d D . P A 1
O1D O -0.0656(4) 0.1519(3) 0.4290(2) 0.0443(6) Uani 0.7856 1 d D . P A 1
C5D C 0.0796(7) 0.3444(5) 0.6168(3) 0.0314(7) Uani 0.7856 1 d D . P A 1
N3D N 0.0287(11) 0.3070(9) 0.7040(4) 0.0357(10) Uani 0.7856 1 d D . P A 1
C4D C 0.1151(4) 0.4127(4) 0.8093(3) 0.0374(6) Uani 0.7856 1 d D . P A 1
H4D H 0.103498 0.411820 0.884316 0.045 Uiso 0.7856 1 calc R U P A 1
C8D C -0.0852(4) 0.1667(4) 0.6849(3) 0.0427(7) Uani 0.7856 1 d D . P A 1
H8DA H -0.192800 0.160704 0.626159 0.064 Uiso 0.7856 1 calc R U P A 1
H8DB H -0.106018 0.172054 0.761400 0.064 Uiso 0.7856 1 calc R U P A 1
H8DC H -0.032577 0.073928 0.654458 0.064 Uiso 0.7856 1 calc R U P A 1
C7D C 0.1008(14) 0.2740(11) 0.3064(5) 0.0445(9) Uani 0.7856 1 d D . P A 1
H7DA H 0.121494 0.352521 0.271479 0.067 Uiso 0.7856 1 calc R U P A 1
H7DB H -0.014512 0.218186 0.266402 0.067 Uiso 0.7856 1 calc R U P A 1
H7DC H 0.182187 0.200110 0.294902 0.067 Uiso 0.7856 1 calc R U P A 1
O2B O 0.5373(2) 0.7708(2) 0.44683(14) 0.0462(4) Uani 1 1 d . . . . .
H2B H 0.464(4) 0.697(4) 0.444(3) 0.055 Uiso 1 1 d . U . . .
N1C N 0.273(7) 0.566(4) 0.6301(19) 0.0328(12) Uani 0.2144 1 d D . P B 2
C1C C 0.252(7) 0.481(5) 0.510(2) 0.0337(13) Uani 0.2144 1 d D . P B 2
N4C N 0.139(3) 0.344(3) 0.4568(14) 0.0329(8) Uani 0.2144 1 d D . P B 2
C5C C 0.047(3) 0.302(2) 0.5232(12) 0.0338(7) Uani 0.2144 1 d D . P B 2
N3C N -0.0722(17) 0.1730(14) 0.4829(9) 0.046(3) Uani 0.2144 1 d D . P B 2
C8C C 0.096(6) 0.273(5) 0.3254(18) 0.0445(9) Uani 0.2144 1 d D . P B 2
H8CA H 0.200789 0.260663 0.300589 0.067 Uiso 0.2144 1 calc R U P B 2
H8CB H 0.031399 0.339293 0.288815 0.067 Uiso 0.2144 1 calc R U P B 2
H8CC H 0.028697 0.170134 0.299002 0.067 Uiso 0.2144 1 calc R U P B 2
O1 O 0.316(13) 0.535(8) 0.448(4) 0.0429(12) Uani 0.2144 1 d D . P B 2
C2C C 0.209(3) 0.510(2) 0.7097(12) 0.0315(7) Uani 0.2144 1 d D . P B 2
O2C O 0.2510(16) 0.5874(12) 0.8171(9) 0.041(2) Uani 0.2144 1 d D . P B 2
C3C C 0.088(3) 0.376(2) 0.6452(12) 0.0314(7) Uani 0.2144 1 d D . P B 2
N2C N -0.003(4) 0.283(3) 0.6838(11) 0.034(3) Uani 0.2144 1 d D . P B 2
C4C C -0.0962(14) 0.1690(12) 0.5831(8) 0.045(2) Uani 0.2144 1 d D . P B 2
H4C H -0.174304 0.090646 0.584661 0.054 Uiso 0.2144 1 calc R U P B 2
C7C C -0.0009(16) 0.3100(16) 0.8075(9) 0.050(3) Uani 0.2144 1 d D . P B 2
H7CA H -0.078762 0.228033 0.810232 0.075 Uiso 0.2144 1 calc R U P B 2
H7CB H -0.036148 0.411572 0.841821 0.075 Uiso 0.2144 1 calc R U P B 2
H7CC H 0.114053 0.309034 0.854165 0.075 Uiso 0.2144 1 calc R U P B 2
C6C C 0.413(5) 0.696(4) 0.690(3) 0.0408(11) Uani 0.2144 1 d D . P B 2
H6CA H 0.470980 0.706222 0.632133 0.061 Uiso 0.2144 1 calc R U P B 2
H6CB H 0.492746 0.675434 0.755717 0.061 Uiso 0.2144 1 calc R U P B 2
H6CC H 0.367967 0.792616 0.723806 0.061 Uiso 0.2144 1 calc R U P B 2
C1A C 0.9260(3) 1.1321(3) 0.0031(2) 0.0388(5) Uani 1 1 d . . . . .
H1AA H 0.875057 1.223257 0.005727 0.047 Uiso 1 1 calc R U . . .
C1B C 0.4941(3) 0.7468(3) 0.0971(2) 0.0352(5) Uani 1 1 d . . . . .
C2A C 0.8259(3) 0.9936(3) -0.0191(2) 0.0382(5) Uani 1 1 d . . . . .
H2A H 0.706886 0.989577 -0.032638 0.046 Uiso 1 1 calc R U . . .
C2B C 0.6022(3) 0.8651(3) 0.1940(2) 0.0404(5) Uani 1 1 d . . . . .
H2BA H 0.668287 0.942151 0.181029 0.048 Uiso 1 1 calc R U . . .
C3A C 0.9008(3) 0.8615(3) -0.0213(2) 0.0364(5) Uani 1 1 d . . . . .
C3B C 0.6138(3) 0.8708(3) 0.3102(2) 0.0410(5) Uani 1 1 d . . . . .
H3B H 0.688047 0.952111 0.376831 0.049 Uiso 1 1 calc R U . . .
C4B C 0.5184(3) 0.7596(3) 0.3296(2) 0.0362(5) Uani 1 1 d . . . . .
C5B C 0.4113(3) 0.6403(3) 0.2323(2) 0.0358(5) Uani 1 1 d . . . . .
H5B H 0.345940 0.562663 0.245163 0.043 Uiso 1 1 calc R U . . .
C6B C 0.3999(3) 0.6346(3) 0.1161(2) 0.0362(5) Uani 1 1 d . . . . .
H6B H 0.326706 0.552692 0.049317 0.043 Uiso 1 1 calc R U . . .

loop_
_atom_site_aniso_label
_atom_site_aniso_U_11
_atom_site_aniso_U_22
_atom_site_aniso_U_33
_atom_site_aniso_U_23
_atom_site_aniso_U_13
_atom_site_aniso_U_12
O1A 0.0442(10) 0.0398(10) 0.0611(11) 0.0178(8) 0.0232(8) 0.0020(7)
O1B 0.0470(10) 0.0528(11) 0.0362(9) 0.0202(8) 0.0150(7) 0.0061(8)
N4D 0.0314(16) 0.0419(12) 0.0243(17) 0.0151(13) 0.0014(14) 0.0043(11)
C1D 0.031(2) 0.0385(12) 0.0297(18) 0.0128(17) 0.005(2) 0.0064(13)
N1D 0.0319(11) 0.034(3) 0.0304(14) 0.0100(13) 0.0086(14) -0.001(2)
C3D 0.0281(14) 0.039(2) 0.0301(19) 0.0141(15) 0.0099(17) 0.0069(14)
N2D 0.0358(17) 0.040(2) 0.0294(16) 0.0143(15) 0.0110(12) 0.0045(16)
C2D 0.037(3) 0.0397(13) 0.0389(18) 0.0103(12) 0.0058(16) -0.0057(15)
O1C 0.0455(13) 0.0530(14) 0.035(2) 0.0206(17) 0.015(2) 0.0009(12)
C6D 0.0335(13) 0.036(2) 0.032(2) 0.0120(16) 0.0099(18) 0.0059(14)
O1D 0.0440(13) 0.0421(14) 0.0394(14) 0.0105(13) 0.0072(13) -0.0076(10)
C5D 0.0281(12) 0.036(2) 0.032(2) 0.0129(15) 0.0102(18) 0.0035(14)
N3D 0.037(3) 0.039(2) 0.0331(17) 0.0148(17) 0.0102(19) 0.0009(15)
C4D 0.0384(15) 0.0440(16) 0.0310(14) 0.0134(12) 0.0117(11) 0.0064(12)
C8D 0.0429(17) 0.0446(17) 0.0449(17) 0.0186(14) 0.0178(13) -0.0019(13)
C7D 0.0475(17) 0.0536(16) 0.028(2) 0.011(2) 0.009(2) 0.0054(12)
O2B 0.0503(10) 0.0522(11) 0.0338(9) 0.0146(8) 0.0109(7) -0.0027(8)
N1C 0.0319(11) 0.034(3) 0.0304(14) 0.0100(13) 0.0086(14) -0.001(2)
C1C 0.031(2) 0.0385(12) 0.0297(18) 0.0128(17) 0.005(2) 0.0064(13)
N4C 0.0314(16) 0.0419(12) 0.0243(17) 0.0151(13) 0.0014(14) 0.0043(11)
C5C 0.0335(13) 0.036(2) 0.032(2) 0.0120(16) 0.0099(18) 0.0059(14)
N3C 0.050(6) 0.038(5) 0.045(5) 0.009(5) 0.009(6) 0.002(4)
C8C 0.0475(17) 0.0536(16) 0.028(2) 0.011(2) 0.009(2) 0.0054(12)
O1 0.0455(13) 0.0530(14) 0.035(2) 0.0206(17) 0.015(2) 0.0009(12)
C2C 0.0281(14) 0.039(2) 0.0301(19) 0.0141(15) 0.0099(17) 0.0069(14)
O2C 0.043(6) 0.043(6) 0.036(4) 0.012(4) 0.013(4) 0.005(5)
C3C 0.0281(12) 0.036(2) 0.032(2) 0.0129(15) 0.0102(18) 0.0035(14)
N2C 0.031(10) 0.039(8) 0.030(5) 0.009(5) 0.010(6) 0.007(5)
C4C 0.046(6) 0.043(6) 0.040(5) 0.013(4) 0.008(4) 0.004(4)
C7C 0.053(7) 0.064(8) 0.039(5) 0.016(5) 0.024(5) 0.011(6)
C6C 0.037(3) 0.0397(13) 0.0389(18) 0.0103(12) 0.0058(16) -0.0057(15)
C1A 0.0416(12) 0.0393(12) 0.0410(12) 0.0163(10) 0.0176(10) 0.0100(10)
C1B 0.0337(11) 0.0412(12) 0.0360(11) 0.0169(10) 0.0139(9) 0.0087(9)
C2A 0.0353(11) 0.0453(13) 0.0373(12) 0.0157(10) 0.0146(9) 0.0066(9)
C2B 0.0421(12) 0.0361(12) 0.0428(13) 0.0129(10) 0.0141(10) 0.0000(10)
C3A 0.0409(12) 0.0356(12) 0.0343(11) 0.0117(9) 0.0152(9) 0.0020(9)
C3B 0.0392(12) 0.0398(13) 0.0393(12) 0.0098(10) 0.0098(10) -0.0018(10)
C4B 0.0340(11) 0.0421(13) 0.0326(11) 0.0131(9) 0.0097(9) 0.0057(9)
C5B 0.0334(11) 0.0370(12) 0.0377(11) 0.0145(9) 0.0100(9) 0.0016(9)
C6B 0.0317(11) 0.0385(12) 0.0363(11) 0.0119(10) 0.0080(9) 0.0029(9)

loop_
_atom_type_symbol
_atom_type_description
_atom_type_scat_dispersion_real
_atom_type_scat_dispersion_imag
_atom_type_scat_source
C C 0.0181 0.0091 'International Tables Vol C Tables 4.2.6.8 and 6.1.1.4'
H H 0.0000 0.0000 'International Tables Vol C Tables 4.2.6.8 and 6.1.1.4'
N N 0.0311 0.0180 'International Tables Vol C Tables 4.2.6.8 and 6.1.1.4'
O O 0.0492 0.0322 'International Tables Vol C Tables 4.2.6.8 and 6.1.1.4'

loop_
_citation_id
_citation_doi
_citation_year
1 10.26434/chemrxiv-2024-40s32 2024

loop_
_geom_angle_atom_site_label_1
_geom_angle_atom_site_label_2
_geom_angle_atom_site_label_3
_geom_angle
_geom_angle_site_symmetry_1
_geom_angle_site_symmetry_3
_geom_angle_publ_flag
C3A O1A H1A 110.2(19) . . ?
C1B O1B H1B 111(2) . . ?
C1D N4D C6D 125.5(3) . . ?
C1D N4D C7D 116.9(4) . . ?
C6D N4D C7D 116.7(4) . . ?
N1D C1D N4D 118.1(3) . . ?
O1C C1D N4D 119.8(6) . . ?
O1C C1D N1D 122.1(7) . . ?
C1D N1D C3D 119.3(4) . . ?
C1D N1D C2D 118.2(5) . . ?
C3D N1D C2D 122.5(5) . . ?
N2D C3D N1D 126.6(4) . . ?
N2D C3D C5D 112.0(3) . . ?
C5D C3D N1D 121.4(3) . . ?
C4D N2D C3D 102.8(3) . . ?
N1D C2D H2DA 109.5 . . ?
N1D C2D H2DB 109.5 . . ?
N1D C2D H2DC 109.5 . . ?
H2DA C2D H2DB 109.5 . . ?
H2DA C2D H2DC 109.5 . . ?
H2DB C2D H2DC 109.5 . . ?
N4D C6D C5D 112.4(3) . . ?
O1D C6D N4D 121.0(3) . . ?
O1D C6D C5D 126.6(3) . . ?
C3D C5D C6D 123.1(3) . . ?
C3D C5D N3D 104.9(3) . . ?
N3D C5D C6D 131.9(4) . . ?
C5D N3D C8D 126.3(4) . . ?
C4D N3D C5D 106.8(3) . . ?
C4D N3D C8D 126.5(3) . . ?
N2D C4D H4D 123.3 . . ?
N3D C4D N2D 113.5(3) . . ?
N3D C4D H4D 123.3 . . ?
N3D C8D H8DA 109.5 . . ?
N3D C8D H8DB 109.5 . . ?
N3D C8D H8DC 109.5 . . ?
H8DA C8D H8DB 109.5 . . ?
H8DA C8D H8DC 109.5 . . ?
H8DB C8D H8DC 109.5 . . ?
N4D C7D H7DA 109.5 . . ?
N4D C7D H7DB 109.5 . . ?
N4D C7D H7DC 109.5 . . ?
H7DA C7D H7DB 109.5 . . ?
H7DA C7D H7DC 109.5 . . ?
H7DB C7D H7DC 109.5 . . ?
C4B O2B H2B 107(2) . . ?
C1C N1C C2C 124.5(15) . . ?
C1C N1C C6C 117.5(18) . . ?
C2C N1C C6C 114.8(17) . . ?
N1C C1C N4C 118.3(11) . . ?
O1 C1C N1C 121(2) . . ?
O1 C1C N4C 120(2) . . ?
C1C N4C C8C 116.7(14) . . ?
C5C N4C C1C 118.9(13) . . ?
C5C N4C C8C 122.7(15) . . ?
N4C C5C N3C 125.9(12) . . ?
C3C C5C N4C 120.8(12) . . ?
C3C C5C N3C 112.5(9) . . ?
C4C N3C C5C 102.0(9) . . ?
N4C C8C H8CA 109.5 . . ?
N4C C8C H8CB 109.5 . . ?
N4C C8C H8CC 109.5 . . ?
H8CA C8C H8CB 109.5 . . ?
H8CA C8C H8CC 109.5 . . ?
H8CB C8C H8CC 109.5 . . ?
O2C C2C N1C 118.8(12) . . ?
O2C C2C C3C 129.5(13) . . ?
C3C C2C N1C 111.3(11) . . ?
C5C C3C C2C 124.0(9) . . ?
C5C C3C N2C 104.5(10) . . ?
N2C C3C C2C 131.3(11) . . ?
C3C N2C C7C 125.7(12) . . ?
C4C N2C C3C 105.3(9) . . ?
C4C N2C C7C 129.0(11) . . ?
N3C C4C N2C 115.6(9) . . ?
N3C C4C H4C 122.2 . . ?
N2C C4C H4C 122.2 . . ?
N2C C7C H7CA 109.5 . . ?
N2C C7C H7CB 109.5 . . ?
N2C C7C H7CC 109.5 . . ?
H7CA C7C H7CB 109.5 . . ?
H7CA C7C H7CC 109.5 . . ?
H7CB C7C H7CC 109.5 . . ?
N1C C6C H6CA 109.5 . . ?
N1C C6C H6CB 109.5 . . ?
N1C C6C H6CC 109.5 . . ?
H6CA C6C H6CB 109.5 . . ?
H6CA C6C H6CC 109.5 . . ?
H6CB C6C H6CC 109.5 . . ?
C2A C1A H1AA 119.7 . . ?
C3A C1A H1AA 119.7 2_775 . ?
C3A C1A C2A 120.6(2) 2_775 . ?
C2B C1B O1B 118.0(2) . . ?
C6B C1B O1B 121.9(2) . . ?
C6B C1B C2B 120.0(2) . . ?
C1A C2A H2A 120.2 . . ?
C3A C2A C1A 119.6(2) . . ?
C3A C2A H2A 120.2 . . ?
C1B C2B H2BA 120.1 . . ?
C1B C2B C3B 119.7(2) . . ?
C3B C2B H2BA 120.1 . . ?
O1A C3A C1A 117.5(2) . 2_775 ?
O1A C3A C2A 122.6(2) . . ?
C1A C3A C2A 119.8(2) 2_775 . ?
C2B C3B H3B 119.8 . . ?
C4B C3B C2B 120.4(2) . . ?
C4B C3B H3B 119.8 . . ?
O2B C4B C3B 117.6(2) . . ?
O2B C4B C5B 122.6(2) . . ?
C3B C4B C5B 119.8(2) . . ?
C4B C5B H5B 120.1 . . ?
C4B C5B C6B 119.8(2) . . ?
C6B C5B H5B 120.1 . . ?
C1B C6B C5B 120.3(2) . . ?
C1B C6B H6B 119.9 . . ?
C5B C6B H6B 119.9 . . ?

loop_
_geom_bond_atom_site_label_1
_geom_bond_atom_site_label_2
_geom_bond_distance
_geom_bond_site_symmetry_2
_geom_bond_publ_flag
O1A H1A 0.91(3) . ?
O1A C3A 1.375(3) . ?
O1B H1B 0.869(17) . ?
O1B C1B 1.389(3) . ?
N4D C1D 1.390(6) . ?
N4D C6D 1.407(5) . ?
N4D C7D 1.468(5) . ?
C1D N1D 1.375(6) . ?
C1D O1C 1.230(5) . ?
N1D C3D 1.377(5) . ?
N1D C2D 1.463(6) . ?
C3D N2D 1.361(4) . ?
C3D C5D 1.367(5) . ?
N2D C4D 1.340(4) . ?
C2D H2DA 0.9800 . ?
C2D H2DB 0.9800 . ?
C2D H2DC 0.9800 . ?
C6D O1D 1.228(4) . ?
C6D C5D 1.416(4) . ?
C5D N3D 1.374(4) . ?
N3D C4D 1.328(6) . ?
N3D C8D 1.473(5) . ?
C4D H4D 0.9500 . ?
C8D H8DA 0.9800 . ?
C8D H8DB 0.9800 . ?
C8D H8DC 0.9800 . ?
C7D H7DA 0.9800 . ?
C7D H7DB 0.9800 . ?
C7D H7DC 0.9800 . ?
O2B H2B 0.87(3) . ?
O2B C4B 1.375(3) . ?
N1C C1C 1.379(18) . ?
N1C C2C 1.434(16) . ?
N1C C6C 1.471(18) . ?
C1C N4C 1.386(17) . ?
C1C O1 1.233(14) . ?
N4C C5C 1.368(15) . ?
N4C C8C 1.464(16) . ?
C5C N3C 1.368(14) . ?
C5C C3C 1.366(13) . ?
N3C C4C 1.303(13) . ?
C8C H8CA 0.9800 . ?
C8C H8CB 0.9800 . ?
C8C H8CC 0.9800 . ?
C2C O2C 1.220(13) . ?
C2C C3C 1.407(13) . ?
C3C N2C 1.379(12) . ?
N2C C4C 1.341(15) . ?
N2C C7C 1.447(13) . ?
C4C H4C 0.9500 . ?
C7C H7CA 0.9800 . ?
C7C H7CB 0.9800 . ?
C7C H7CC 0.9800 . ?
C6C H6CA 0.9800 . ?
C6C H6CB 0.9800 . ?
C6C H6CC 0.9800 . ?
C1A H1AA 0.9500 . ?
C1A C2A 1.389(3) . ?
C1A C3A 1.384(3) 2_775 ?
C1B C2B 1.382(3) . ?
C1B C6B 1.374(3) . ?
C2A H2A 0.9500 . ?
C2A C3A 1.385(3) . ?
C2B H2BA 0.9500 . ?
C2B C3B 1.386(3) . ?
C3B H3B 0.9500 . ?
C3B C4B 1.375(3) . ?
C4B C5B 1.386(3) . ?
C5B H5B 0.9500 . ?
C5B C6B 1.387(3) . ?
C6B H6B 0.9500 . ?

loop_
_geom_torsion_atom_site_label_1
_geom_torsion_atom_site_label_2
_geom_torsion_atom_site_label_3
_geom_torsion_atom_site_label_4
_geom_torsion
_geom_torsion_site_symmetry_1
_geom_torsion_site_symmetry_2
_geom_torsion_site_symmetry_3
_geom_torsion_site_symmetry_4
_geom_torsion_publ_flag
O1B C1B C2B C3B -179.7(2) . . . . ?
O1B C1B C6B C5B 179.8(2) . . . . ?
N4D C1D N1D C3D 2(2) . . . . ?
N4D C1D N1D C2D -175.4(13) . . . . ?
N4D C6D C5D C3D -3.0(9) . . . . ?
N4D C6D C5D N3D 179.9(9) . . . . ?
C1D N4D C6D O1D -178.5(10) . . . . ?
C1D N4D C6D C5D 4.2(12) . . . . ?
C1D N1D C3D N2D 177.5(11) . . . . ?
C1D N1D C3D C5D -1.4(18) . . . . ?
N1D C3D N2D C4D -179.2(9) . . . . ?
N1D C3D C5D C6D 1.9(12) . . . . ?
N1D C3D C5D N3D 179.7(10) . . . . ?
C3D N2D C4D N3D -0.3(7) . . . . ?
C3D C5D N3D C4D -0.8(10) . . . . ?
C3D C5D N3D C8D -174.4(9) . . . . ?
N2D C3D C5D C6D -177.1(5) . . . . ?
N2D C3D C5D N3D 0.6(8) . . . . ?
C2D N1D C3D N2D -4.9(18) . . . . ?
C2D N1D C3D C5D 176.2(11) . . . . ?
O1C C1D N1D C3D -177(2) . . . . ?
O1C C1D N1D C2D 5(3) . . . . ?
C6D N4D C1D N1D -4(2) . . . . ?
C6D N4D C1D O1C 175(2) . . . . ?
C6D C5D N3D C4D 176.7(7) . . . . ?
C6D C5D N3D C8D 3.0(17) . . . . ?
O1D C6D C5D C3D 179.8(6) . . . . ?
O1D C6D C5D N3D 2.8(13) . . . . ?
C5D C3D N2D C4D -0.2(6) . . . . ?
C5D N3D C4D N2D 0.7(10) . . . . ?
C8D N3D C4D N2D 174.3(8) . . . . ?
C7D N4D C1D N1D -172.7(13) . . . . ?
C7D N4D C1D O1C 7(3) . . . . ?
C7D N4D C6D O1D -9.8(9) . . . . ?
C7D N4D C6D C5D 172.9(7) . . . . ?
O2B C4B C5B C6B -179.1(2) . . . . ?
N1C C1C N4C C5C 3(8) . . . . ?
N1C C1C N4C C8C 169(5) . . . . ?
N1C C2C C3C C5C 5(5) . . . . ?
N1C C2C C3C N2C 179(4) . . . . ?
C1C N1C C2C O2C 172(5) . . . . ?
C1C N1C C2C C3C -15(7) . . . . ?
C1C N4C C5C N3C 178(4) . . . . ?
C1C N4C C5C C3C -13(5) . . . . ?
N4C C5C N3C C4C 168(2) . . . . ?
N4C C5C C3C C2C 8(4) . . . . ?
N4C C5C C3C N2C -167(3) . . . . ?
C5C N3C C4C N2C 0(3) . . . . ?
C5C C3C N2C C4C -3(4) . . . . ?
C5C C3C N2C C7C 179(3) . . . . ?
N3C C5C C3C C2C 179(2) . . . . ?
N3C C5C C3C N2C 4(3) . . . . ?
C8C N4C C5C N3C 13(5) . . . . ?
C8C N4C C5C C3C -178(3) . . . . ?
O1 C1C N4C C5C -168(8) . . . . ?
O1 C1C N4C C8C -3(10) . . . . ?
C2C N1C C1C N4C 11(9) . . . . ?
C2C N1C C1C O1 -177(8) . . . . ?
C2C C3C N2C C4C -178(3) . . . . ?
C2C C3C N2C C7C 4(6) . . . . ?
O2C C2C C3C C5C 177(3) . . . . ?
O2C C2C C3C N2C -9(6) . . . . ?
C3C C5C N3C C4C -2(3) . . . . ?
C3C N2C C4C N3C 2(4) . . . . ?
C7C N2C C4C N3C -180(3) . . . . ?
C6C N1C C1C N4C 170(5) . . . . ?
C6C N1C C1C O1 -19(11) . . . . ?
C6C N1C C2C O2C 13(6) . . . . ?
C6C N1C C2C C3C -174(4) . . . . ?
C1A C2A C3A O1A -179.1(2) . . . . ?
C1A C2A C3A C1A -0.9(4) . . . 2_775 ?
C1B C2B C3B C4B 0.0(4) . . . . ?
C2B C1B C6B C5B 0.7(3) . . . . ?
C2B C3B C4B O2B 179.2(2) . . . . ?
C2B C3B C4B C5B 0.6(4) . . . . ?
C3A C1A C2A C3A 0.9(4) 2_775 . . . ?
C3B C4B C5B C6B -0.6(3) . . . . ?
C4B C5B C6B C1B -0.1(3) . . . . ?
C6B C1B C2B C3B -0.7(4) . . . . ?
